data_1545046
loop_
_publ_author_name
'Hu, Ji-Yun'
'Ning, Yingying'
'Meng, Yin-Shan'
'Zhang, Jing'
'Wu, Zhuo-Yan'
'Gao, Song'
'Zhang, Jun-Long'

_publ_section_title
;
 Highly near-IR emissive ytterbium(iii) complexes with unprecedented
 quantum yields
;
_journal_issue 4
_journal_name_full 'Chem. Sci.'
_journal_page_first 2702
_journal_paper_doi 10.1039/C6SC05021B
_journal_volume 8
_journal_year 2017
_chemical_formula_sum 'C57 H34 Cl5 Co F20 N4 O11 P3 Yb'
_chemical_formula_weight 1833.01
_chemical_name_systematic
; 
 ? 
;
_space_group_IT_number 63
_space_group_name_Hall '-C 2c 2'
_space_group_name_H-M_alt 'C m c m'
_symmetry_cell_setting orthorhombic
_symmetry_space_group_name_Hall '-C 2c 2'
_symmetry_space_group_name_H-M 'C m c m'
_atom_sites_solution_hydrogens geom
_atom_sites_solution_primary direct
_atom_sites_solution_secondary difmap
_audit_creation_method SHELXL-97
_audit_update_record
;
2016-08-29 deposited with the CCDC.
2017-01-05 downloaded from the CCDC.
;
_cell_angle_alpha 90.00
_cell_angle_beta 90.00
_cell_angle_gamma 90.00
_cell_formula_units_Z 4
_cell_length_a 15.8901(4)
_cell_length_b 19.2041(5)
_cell_length_c 22.9477(6)
_cell_measurement_reflns_used 7885
_cell_measurement_temperature 276.86(10)
_cell_measurement_theta_max 29.0100
_cell_measurement_theta_min 3.8170
_cell_volume 7002.6(3)
_computing_cell_refinement 'CrysAlisPro 1.171.38.41k (Rigaku OD, 2015)'
_computing_data_collection 'CrysAlisPro 1.171.38.41k (Rigaku OD, 2015)'
_computing_data_reduction 'CrysAlisPro 1.171.38.41k (Rigaku OD, 2015)'
_computing_structure_refinement 'SHELXL-97 (Sheldrick, 1997)'
_computing_structure_solution 'SHELXS-97 (Sheldrick, 1990)'
_diffrn_ambient_temperature 276.86(10)
_diffrn_detector_area_resol_mean 5.3127
_diffrn_measured_fraction_theta_full 0.997
_diffrn_measured_fraction_theta_max 0.997
_diffrn_measurement_device_type 'SuperNova, Dual, Cu at zero, AtlasS2'
_diffrn_measurement_method w-scan
_diffrn_radiation_monochromator graphite
_diffrn_radiation_source 'SuperNova (Mo) X-ray Source'
_diffrn_radiation_type MoK\a
_diffrn_radiation_wavelength 0.71073
_diffrn_reflns_av_R_equivalents 0.0313
_diffrn_reflns_av_sigmaI/netI 0.0250
_diffrn_reflns_limit_h_max 18
_diffrn_reflns_limit_h_min -16
_diffrn_reflns_limit_k_max 19
_diffrn_reflns_limit_k_min -22
_diffrn_reflns_limit_l_max 27
_diffrn_reflns_limit_l_min -21
_diffrn_reflns_number 14681
_diffrn_reflns_theta_full 24.99
_diffrn_reflns_theta_max 24.99
_diffrn_reflns_theta_min 3.33
_exptl_absorpt_coefficient_mu 1.935
_exptl_absorpt_correction_T_max 1.00000
_exptl_absorpt_correction_T_min 0.91606
_exptl_absorpt_correction_type multi-scan
_exptl_absorpt_process_details
;
CrysAlisPro 1.171.38.41k (Rigaku Oxford Diffraction, 2015)
Empirical absorption correction using spherical harmonics,
 implemented in SCALE3 ABSPACK scaling algorithm.
;
_exptl_crystal_colour purple
_exptl_crystal_density_diffrn 1.739
_exptl_crystal_density_method 'not measured'
_exptl_crystal_description block
_exptl_crystal_F_000 3596
_exptl_crystal_recrystallization_method 'Re-crystallisation from solvent: CHCl3/hexane'
_exptl_crystal_size_max 0.21
_exptl_crystal_size_mid 0.17
_exptl_crystal_size_min 0.15
_refine_diff_density_max 2.922
_refine_diff_density_min -1.773
_refine_diff_density_rms 0.182
_refine_ls_extinction_method none
_refine_ls_goodness_of_fit_ref 1.111
_refine_ls_hydrogen_treatment mixed
_refine_ls_matrix_type full
_refine_ls_number_parameters 288
_refine_ls_number_reflns 3282
_refine_ls_number_restraints 2
_refine_ls_restrained_S_all 1.112
_refine_ls_R_factor_all 0.0524
_refine_ls_R_factor_gt 0.0501
_refine_ls_shift/su_max 0.000
_refine_ls_shift/su_mean 0.000
_refine_ls_structure_factor_coef Fsqd
_refine_ls_weighting_details 'calc w=1/[\s^2^(Fo^2^)+(0.0850P)^2^+97.1311P] where P=(Fo^2^+2Fc^2^)/3'
_refine_ls_weighting_scheme calc
_refine_ls_wR_factor_gt 0.1492
_refine_ls_wR_factor_ref 0.1512
_reflns_number_gt 3113
_reflns_number_total 3282
_reflns_threshold_expression >2sigma(I)
_cod_data_source_file c6sc05021b2.cif
_cod_data_source_block 1
_cod_depositor_comments 'Adding full bibliography for 1545045--1545047.cif.'
_cod_database_code 1545046

loop_
_symmetry_equiv_pos_as_xyz
'x, y, z'
'-x, -y, z+1/2'
'-x, y, -z+1/2'
'x, -y, -z'
'x+1/2, y+1/2, z'
'-x+1/2, -y+1/2, z+1/2'
'-x+1/2, y+1/2, -z+1/2'
'x+1/2, -y+1/2, -z'
'-x, -y, -z'
'x, y, -z-1/2'
'x, -y, z-1/2'
'-x, y, z'
'-x+1/2, -y+1/2, -z'
'x+1/2, y+1/2, -z-1/2'
'x+1/2, -y+1/2, z-1/2'
'-x+1/2, y+1/2, z'

loop_
_atom_site_label
_atom_site_type_symbol
_atom_site_fract_x
_atom_site_fract_y
_atom_site_fract_z
_atom_site_U_iso_or_equiv
_atom_site_adp_type
_atom_site_occupancy
_atom_site_symmetry_multiplicity
_atom_site_calc_flag
_atom_site_refinement_flags
_atom_site_disorder_assembly
_atom_site_disorder_group
Yb1 Yb 0.5000 0.57656(2) 0.2500 0.01150(19) Uani 1 4 d S . .
Co1 Co 0.5000 0.35756(8) 0.2500 0.0187(4) Uani 1 4 d S . .
P1 P 0.3883(3) 0.4191(2) 0.2500 0.0205(9) Uani 0.50 2 d SP . 1
P2 P 0.4439(2) 0.42165(16) 0.18238(16) 0.0274(8) Uani 0.50 1 d P . 2
O1 O 0.3944(7) 0.4969(6) 0.2500 0.018(2) Uani 0.50 2 d SP . 1
O2 O 0.4443(5) 0.4992(4) 0.1882(3) 0.0171(17) Uani 0.50 1 d P . 2
N1 N 0.5000 0.6384(3) 0.3391(3) 0.0148(13) Uani 1 2 d S . .
N2 N 0.6293(4) 0.6382(4) 0.2500 0.0171(14) Uani 1 2 d S . .
F1 F 0.7589(3) 0.76306(19) 0.36341(15) 0.0310(9) Uani 1 1 d . . .
F2 F 0.8795(3) 0.7795(2) 0.44347(18) 0.0450(12) Uani 1 1 d . . .
F3 F 0.9023(3) 0.6807(3) 0.52827(18) 0.0451(11) Uani 1 1 d . . .
F4 F 0.8037(3) 0.5663(2) 0.52999(18) 0.0399(11) Uani 1 1 d . . .
F5 F 0.6848(2) 0.54720(19) 0.44739(16) 0.0286(8) Uani 1 1 d . . .
C1 C 0.5692(4) 0.6465(3) 0.3742(2) 0.0161(11) Uani 1 1 d . . .
C2 C 0.6532(4) 0.6442(3) 0.3557(2) 0.0169(12) Uani 1 1 d . . .
C3 C 0.6811(4) 0.6394(3) 0.2975(2) 0.0176(12) Uani 1 1 d . . .
C4 C 0.7680(4) 0.6381(3) 0.2795(2) 0.0190(12) Uani 1 1 d . . .
H4A H 0.8149 0.6374 0.3037 0.023 Uiso 1 1 calc R . .
C5 C 0.5426(4) 0.6601(3) 0.4335(2) 0.0192(12) Uani 1 1 d . . .
H5A H 0.5775 0.6675 0.4654 0.023 Uiso 1 1 calc R . .
C6 C 0.7193(4) 0.6535(3) 0.4014(2) 0.0181(12) Uani 1 1 d . . .
C7 C 0.7694(4) 0.7121(3) 0.4031(3) 0.0226(13) Uani 1 1 d . . .
C8 C 0.8311(4) 0.7219(4) 0.4447(3) 0.0291(15) Uani 1 1 d . . .
C9 C 0.8429(4) 0.6724(4) 0.4871(3) 0.0285(15) Uani 1 1 d . . .
C10 C 0.7924(4) 0.6138(3) 0.4879(3) 0.0270(14) Uani 1 1 d . . .
C11 C 0.7326(4) 0.6049(3) 0.4456(3) 0.0223(13) Uani 1 1 d . . .
O3 O 0.5000 0.4032(5) 0.1222(4) 0.110(6) Uani 1 2 d S . .
C12 C 0.5000 0.4461(7) 0.0767(6) 0.050(3) Uani 1 2 d S . .
H12A H 0.5352 0.4273 0.0466 0.075 Uiso 0.50 1 calc PR . .
H12B H 0.5212 0.4907 0.0885 0.075 Uiso 0.50 1 calc PR . .
H12C H 0.4436 0.4512 0.0623 0.075 Uiso 0.50 1 calc PR . .
O4 O 0.3420(6) 0.3969(3) 0.3129(6) 0.149(6) Uani 1 1 d . . .
C13 C 0.2815(6) 0.4301(5) 0.3372(5) 0.060(3) Uani 1 1 d . . .
H13A H 0.2660 0.4071 0.3728 0.089 Uiso 1 1 calc R . .
H13B H 0.2340 0.4314 0.3114 0.089 Uiso 1 1 calc R . .
H13C H 0.2993 0.4768 0.3457 0.089 Uiso 1 1 calc R . .
C14 C 0.4727(12) 0.2703(15) 0.2984(11) 0.041(7) Uani 0.50 1 d PD . .
H14A H 0.4522 0.2728 0.3363 0.049 Uiso 0.50 1 calc PR . .
C20 C 0.5588(11) 0.2690(9) 0.2795(9) 0.029(5) Uani 0.50 1 d P . .
H20A H 0.6030 0.2573 0.3042 0.035 Uiso 0.50 1 calc PR . .
C15 C 0.4177(18) 0.2711(18) 0.2500 0.041(7) Uani 0.50 2 d SPD . .
H15A H 0.3595 0.2761 0.2500 0.049 Uiso 0.50 2 calc SPR . .
C16A C 0.5000 0.7952(9) 0.2500 0.073(7) Uani 0.40 4 d SP . 1
H16A H 0.5000 0.7644 0.2835 0.088 Uiso 0.20 2 calc SPR . 1
H16B H 0.5000 0.7644 0.2165 0.088 Uiso 0.20 2 calc SPR . 1
Cl1 Cl 0.6046(7) 0.8256(5) 0.2500 0.109(5) Uani 0.40 2 d SP A 1
C16B C 0.5000 0.7952(9) 0.2500 0.073(7) Uani 0.60 4 d SP . 2
H16C H 0.4519 0.7642 0.2500 0.088 Uiso 0.30 2 calc SPR . 2
H16D H 0.5481 0.7642 0.2500 0.088 Uiso 0.30 2 calc SPR . 2
Cl2 Cl 0.5000 0.8206(4) 0.3237(6) 0.215(9) Uani 0.60 2 d SP . 2
C17 C 1.0000 0.5158(14) 0.3336(12) 0.057(7) Uani 0.50 2 d SPD . .
H17A H 1.0000 0.4747 0.3083 0.069 Uiso 0.50 2 calc SPR . .
Cl4 Cl 0.90940(19) 0.5166(3) 0.36968(19) 0.0487(10) Uani 0.50 1 d PD . .
Cl5 Cl 1.0000 0.5902(6) 0.2885(5) 0.102(4) Uani 0.50 2 d SP . .
O5 O 1.0000 0.5256(6) 0.4724(4) 0.064(3) Uani 1 2 d S . .

loop_
_atom_site_aniso_label
_atom_site_aniso_U_11
_atom_site_aniso_U_22
_atom_site_aniso_U_33
_atom_site_aniso_U_23
_atom_site_aniso_U_13
_atom_site_aniso_U_12
Yb1 0.0160(3) 0.0100(3) 0.0085(3) 0.000 0.000 0.000
Co1 0.0208(8) 0.0099(7) 0.0254(9) 0.000 0.000 0.000
P1 0.016(2) 0.014(2) 0.031(2) 0.000 0.000 -0.0012(16)
P2 0.036(2) 0.0145(16) 0.0321(19) -0.0061(13) -0.0181(16) 0.0023(13)
O1 0.011(5) 0.014(5) 0.031(6) 0.000 0.000 -0.002(4)
O2 0.022(4) 0.013(4) 0.016(4) 0.000(3) -0.008(3) 0.000(3)
N1 0.019(3) 0.013(3) 0.012(3) 0.000(3) 0.000 0.000
N2 0.018(3) 0.022(4) 0.011(3) 0.000 0.000 -0.001(3)
F1 0.046(2) 0.0258(19) 0.0208(18) 0.0051(15) -0.0080(17) -0.0171(17)
F2 0.057(3) 0.049(3) 0.029(2) 0.0015(19) -0.014(2) -0.037(2)
F3 0.042(2) 0.065(3) 0.028(2) 0.004(2) -0.0219(19) -0.021(2)
F4 0.046(3) 0.046(2) 0.028(2) 0.0165(18) -0.018(2) -0.007(2)
F5 0.033(2) 0.0255(19) 0.0274(19) 0.0098(15) -0.0106(17) -0.0103(16)
C1 0.022(3) 0.016(3) 0.011(3) 0.001(2) -0.003(2) -0.003(2)
C2 0.024(3) 0.016(3) 0.011(3) -0.002(2) -0.004(2) 0.000(2)
C3 0.023(3) 0.016(3) 0.014(3) 0.001(2) -0.001(2) -0.004(2)
C4 0.019(3) 0.022(3) 0.016(3) 0.000(2) -0.004(2) -0.003(2)
C5 0.028(3) 0.022(3) 0.008(2) -0.002(2) -0.001(2) -0.003(2)
C6 0.020(3) 0.023(3) 0.011(3) 0.000(2) 0.000(2) -0.002(2)
C7 0.031(3) 0.025(3) 0.012(3) 0.002(2) 0.001(2) -0.011(3)
C8 0.031(3) 0.039(4) 0.017(3) -0.003(3) -0.002(3) -0.019(3)
C9 0.027(3) 0.043(4) 0.015(3) -0.001(3) -0.007(3) -0.007(3)
C10 0.030(3) 0.035(4) 0.017(3) 0.007(3) -0.006(3) 0.000(3)
C11 0.026(3) 0.022(3) 0.019(3) 0.003(2) -0.002(3) -0.006(3)
O3 0.282(19) 0.034(5) 0.015(4) -0.006(4) 0.000 0.000
C12 0.044(7) 0.056(7) 0.050(7) -0.022(6) 0.000 0.000
O4 0.115(7) 0.025(3) 0.307(15) 0.021(6) 0.156(9) 0.012(4)
C13 0.048(5) 0.051(5) 0.079(7) 0.002(5) 0.020(5) -0.008(4)
C14 0.055(18) 0.015(6) 0.053(14) 0.005(8) 0.019(9) -0.006(9)
C20 0.038(14) 0.009(7) 0.041(16) 0.005(13) -0.016(12) 0.009(10)
C15 0.055(18) 0.015(6) 0.053(14) 0.005(8) 0.019(9) -0.006(9)
C16A 0.081(15) 0.016(8) 0.12(2) 0.000 0.000 0.000
Cl1 0.067(6) 0.031(4) 0.228(17) 0.000 0.000 -0.009(4)
C16B 0.081(15) 0.016(8) 0.12(2) 0.000 0.000 0.000
Cl2 0.48(3) 0.023(3) 0.141(10) -0.010(4) 0.000 0.000
C17 0.015(10) 0.053(15) 0.10(2) -0.012(15) 0.000 0.000
Cl4 0.0070(13) 0.086(3) 0.053(2) 0.009(2) 0.0048(14) -0.0084(16)
Cl5 0.048(4) 0.130(8) 0.126(8) 0.075(7) 0.000 0.000
O5 0.026(4) 0.124(9) 0.042(5) -0.001(5) 0.000 0.000

loop_
_atom_type_symbol
_atom_type_description
_atom_type_scat_dispersion_real
_atom_type_scat_dispersion_imag
_atom_type_scat_source
C C 0.0033 0.0016 'International Tables Vol C Tables 4.2.6.8 and 6.1.1.4'
H H 0.0000 0.0000 'International Tables Vol C Tables 4.2.6.8 and 6.1.1.4'
Co Co 0.3494 0.9721 'International Tables Vol C Tables 4.2.6.8 and 6.1.1.4'
F F 0.0171 0.0103 'International Tables Vol C Tables 4.2.6.8 and 6.1.1.4'
N N 0.0061 0.0033 'International Tables Vol C Tables 4.2.6.8 and 6.1.1.4'
O O 0.0106 0.0060 'International Tables Vol C Tables 4.2.6.8 and 6.1.1.4'
Yb Yb -0.3850 5.5486 'International Tables Vol C Tables 4.2.6.8 and 6.1.1.4'
P P 0.1023 0.0942 'International Tables Vol C Tables 4.2.6.8 and 6.1.1.4'
Cl Cl 0.1484 0.1585 'International Tables Vol C Tables 4.2.6.8 and 6.1.1.4'

loop_
_geom_angle_atom_site_label_1
_geom_angle_atom_site_label_2
_geom_angle_atom_site_label_3
_geom_angle
_geom_angle_site_symmetry_1
_geom_angle_site_symmetry_3
O2 Yb1 O2 78.7(4) . 10_556
O2 Yb1 O2 96.7(4) . 3_655
O2 Yb1 O2 46.7(4) 10_556 3_655
O2 Yb1 O2 46.7(4) . 12_655
O2 Yb1 O2 96.7(4) 10_556 12_655
O2 Yb1 O2 78.7(4) 3_655 12_655
O2 Yb1 O1 81.1(3) . 3_655
O2 Yb1 O1 81.1(3) 10_556 3_655
O2 Yb1 O1 42.3(2) 3_655 3_655
O2 Yb1 O1 42.3(2) 12_655 3_655
O2 Yb1 O1 42.3(2) . .
O2 Yb1 O1 42.3(2) 10_556 .
O2 Yb1 O1 81.1(3) 3_655 .
O2 Yb1 O1 81.1(3) 12_655 .
O1 Yb1 O1 95.3(6) 3_655 .
O2 Yb1 N1 151.8(2) . .
O2 Yb1 N1 77.6(2) 10_556 .
O2 Yb1 N1 77.6(2) 3_655 .
O2 Yb1 N1 151.8(2) 12_655 .
O1 Yb1 N1 109.76(15) 3_655 .
O1 Yb1 N1 109.76(14) . .
O2 Yb1 N1 77.6(2) . 10_556
O2 Yb1 N1 151.8(2) 10_556 10_556
O2 Yb1 N1 151.8(2) 3_655 10_556
O2 Yb1 N1 77.6(2) 12_655 10_556
O1 Yb1 N1 109.76(15) 3_655 10_556
O1 Yb1 N1 109.76(15) . 10_556
N1 Yb1 N1 119.7(3) . 10_556
O2 Yb1 N2 132.4(2) . .
O2 Yb1 N2 132.4(2) 10_556 .
O2 Yb1 N2 89.3(2) 3_655 .
O2 Yb1 N2 89.3(2) 12_655 .
O1 Yb1 N2 72.3(3) 3_655 .
O1 Yb1 N2 167.6(3) . .
N1 Yb1 N2 75.49(10) . .
N1 Yb1 N2 75.49(10) 10_556 .
O2 Yb1 N2 89.3(2) . 3_655
O2 Yb1 N2 89.3(2) 10_556 3_655
O2 Yb1 N2 132.4(2) 3_655 3_655
O2 Yb1 N2 132.4(2) 12_655 3_655
O1 Yb1 N2 167.6(3) 3_655 3_655
O1 Yb1 N2 72.3(3) . 3_655
N1 Yb1 N2 75.49(10) . 3_655
N1 Yb1 N2 75.49(10) 10_556 3_655
N2 Yb1 N2 120.1(3) . 3_655
O2 Yb1 P2 17.4(2) . .
O2 Yb1 P2 67.2(2) 10_556 .
O2 Yb1 P2 79.4(2) 3_655 .
O2 Yb1 P2 41.3(2) 12_655 .
O1 Yb1 P2 67.2(2) 3_655 .
O1 Yb1 P2 39.9(2) . .
N1 Yb1 P2 144.76(15) . .
N1 Yb1 P2 92.50(16) 10_556 .
N2 Yb1 P2 130.54(15) . .
N2 Yb1 P2 101.84(16) 3_655 .
O2 Yb1 P2 67.2(2) . 10_556
O2 Yb1 P2 17.4(2) 10_556 10_556
O2 Yb1 P2 41.3(2) 3_655 10_556
O2 Yb1 P2 79.4(2) 12_655 10_556
O1 Yb1 P2 67.2(2) 3_655 10_556
O1 Yb1 P2 39.9(2) . 10_556
N1 Yb1 P2 92.50(16) . 10_556
N1 Yb1 P2 144.76(15) 10_556 10_556
N2 Yb1 P2 130.54(15) . 10_556
N2 Yb1 P2 101.84(16) 3_655 10_556
P2 Yb1 P2 53.10(13) . 10_556
C14 Co1 C14 70.8(17) 10_556 12_655
C14 Co1 C14 24.4(10) 10_556 3_655
C14 Co1 C14 65.3(15) 12_655 3_655
C14 Co1 C14 65.3(15) 10_556 .
C14 Co1 C14 24.4(10) 12_655 .
C14 Co1 C14 70.8(17) 3_655 .
C14 Co1 C20 18.5(5) 10_556 3_655
C14 Co1 C20 66.4(7) 12_655 3_655
C14 Co1 C20 40.9(8) 3_655 3_655
C14 Co1 C20 53.7(7) . 3_655
C14 Co1 C20 53.7(7) 10_556 12_655
C14 Co1 C20 40.9(8) 12_655 12_655
C14 Co1 C20 66.4(7) 3_655 12_655
C14 Co1 C20 18.5(5) . 12_655
C20 Co1 C20 38.5(11) 3_655 12_655
C14 Co1 C20 40.9(8) 10_556 10_556
C14 Co1 C20 53.7(7) 12_655 10_556
C14 Co1 C20 18.5(5) 3_655 10_556
C14 Co1 C20 66.4(7) . 10_556
C20 Co1 C20 54.1(10) 3_655 10_556
C20 Co1 C20 68.3(11) 12_655 10_556
C14 Co1 C20 66.4(7) 10_556 .
C14 Co1 C20 18.5(5) 12_655 .
C14 Co1 C20 53.7(7) 3_655 .
C14 Co1 C20 40.9(8) . .
C20 Co1 C20 68.3(11) 3_655 .
C20 Co1 C20 54.1(10) 12_655 .
C20 Co1 C20 38.5(11) 10_556 .
C14 Co1 C15 59.3(8) 10_556 3_655
C14 Co1 C15 39.6(3) 12_655 3_655
C14 Co1 C15 39.6(3) 3_655 3_655
C14 Co1 C15 59.3(8) . 3_655
C20 Co1 C15 68.3(11) 3_655 3_655
C20 Co1 C15 68.3(11) 12_655 3_655
C20 Co1 C15 21.3(6) 10_556 3_655
C20 Co1 C15 21.3(6) . 3_655
C14 Co1 C15 39.6(3) 10_556 .
C14 Co1 C15 59.3(8) 12_655 .
C14 Co1 C15 59.3(8) 3_655 .
C14 Co1 C15 39.6(3) . .
C20 Co1 C15 21.3(6) 3_655 .
C20 Co1 C15 21.3(6) 12_655 .
C20 Co1 C15 68.3(11) 10_556 .
C20 Co1 C15 68.3(11) . .
C15 Co1 C15 76.4(17) 3_655 .
C14 Co1 P1 128.8(4) 10_556 3_655
C14 Co1 P1 106.0(7) 12_655 3_655
C14 Co1 P1 106.0(7) 3_655 3_655
C14 Co1 P1 128.8(4) . 3_655
C20 Co1 P1 146.8(5) 3_655 3_655
C20 Co1 P1 146.8(5) 12_655 3_655
C20 Co1 P1 94.6(5) 10_556 3_655
C20 Co1 P1 94.6(5) . 3_655
C15 Co1 P1 85.4(9) 3_655 3_655
C15 Co1 P1 161.8(9) . 3_655
C14 Co1 P1 106.0(7) 10_556 .
C14 Co1 P1 128.8(4) 12_655 .
C14 Co1 P1 128.8(4) 3_655 .
C14 Co1 P1 106.0(7) . .
C20 Co1 P1 94.6(5) 3_655 .
C20 Co1 P1 94.6(5) 12_655 .
C20 Co1 P1 146.8(5) 10_556 .
C20 Co1 P1 146.8(5) . .
C15 Co1 P1 161.8(9) 3_655 .
C15 Co1 P1 85.4(9) . .
P1 Co1 P1 112.7(2) 3_655 .
O1 P1 O4 106.4(3) . 10_556
O1 P1 O4 106.4(3) . .
O4 P1 O4 119.0(9) 10_556 .
O1 P1 Co1 119.9(5) . .
O4 P1 Co1 103.0(4) 10_556 .
O4 P1 Co1 103.0(4) . .
O1 P1 Yb1 26.7(4) . .
O4 P1 Yb1 116.2(4) 10_556 .
O4 P1 Yb1 116.2(4) . .
Co1 P1 Yb1 93.23(15) . .
O2 P2 O3 106.4(5) . .
O2 P2 O4 106.1(4) . 10_556
O3 P2 O4 120.0(5) . 10_556
O2 P2 P2 89.8(3) . 12_655
O3 P2 P2 58.00(19) . 12_655
O4 P2 P2 163.2(2) 10_556 12_655
O2 P2 Co1 119.9(3) . .
O3 P2 Co1 104.5(3) . .
O4 P2 Co1 100.8(4) 10_556 .
P2 P2 Co1 65.78(10) 12_655 .
O2 P2 Yb1 26.6(3) . .
O3 P2 Yb1 114.3(3) . .
O4 P2 Yb1 117.3(4) 10_556 .
P2 P2 Yb1 75.13(6) 12_655 .
Co1 P2 Yb1 93.50(11) . .
P1 O1 Yb1 136.0(7) . .
P2 O2 O2 90.2(3) . 12_655
P2 O2 Yb1 136.1(5) . .
O2 O2 Yb1 66.7(2) 12_655 .
C1 N1 C1 106.5(6) . 12_655
C1 N1 Yb1 124.4(3) . .
C1 N1 Yb1 124.4(3) 12_655 .
C3 N2 C3 105.9(7) . 10_556
C3 N2 Yb1 122.1(4) . .
C3 N2 Yb1 122.1(4) 10_556 .
N1 C1 C2 125.6(5) . .
N1 C1 C5 109.8(5) . .
C2 C1 C5 124.6(5) . .
C1 C2 C3 126.0(5) . .
C1 C2 C6 117.0(5) . .
C3 C2 C6 116.8(5) . .
N2 C3 C2 124.6(5) . .
N2 C3 C4 110.3(5) . .
C2 C3 C4 125.0(5) . .
C4 C4 C3 106.7(3) 10_556 .
C4 C4 H4A 126.7 10_556 .
C3 C4 H4A 126.7 . .
C5 C5 C1 106.9(3) 12_655 .
C5 C5 H5A 126.5 12_655 .
C1 C5 H5A 126.5 . .
C7 C6 C11 115.9(5) . .
C7 C6 C2 121.5(5) . .
C11 C6 C2 122.5(5) . .
F1 C7 C6 120.1(5) . .
F1 C7 C8 117.2(5) . .
C6 C7 C8 122.7(6) . .
F2 C8 C9 120.3(6) . .
F2 C8 C7 120.2(6) . .
C9 C8 C7 119.5(6) . .
F3 C9 C8 120.7(6) . .
F3 C9 C10 119.8(6) . .
C8 C9 C10 119.5(6) . .
F4 C10 C11 121.2(6) . .
F4 C10 C9 119.0(6) . .
C11 C10 C9 119.8(6) . .
F5 C11 C10 118.4(5) . .
F5 C11 C6 119.2(5) . .
C10 C11 C6 122.5(6) . .
C12 O3 P2 120.9(7) . 12_655
C12 O3 P2 120.9(7) . .
P2 O3 P2 64.0(4) 12_655 .
O3 C12 H12A 109.5 . .
O3 C12 H12B 109.5 . .
H12A C12 H12B 109.5 . .
O3 C12 H12C 109.5 . .
H12A C12 H12C 109.5 . .
H12B C12 H12C 109.5 . .
C13 O4 P1 125.3(9) . .
C13 O4 P2 123.4(9) . 10_556
P1 O4 P2 64.1(3) . 10_556
O4 C13 H13A 109.5 . .
O4 C13 H13B 109.5 . .
H13A C13 H13B 109.5 . .
O4 C13 H13C 109.5 . .
H13A C13 H13C 109.5 . .
H13B C13 H13C 109.5 . .
C20 C14 C14 139(4) 12_655 12_655
C20 C14 C15 11(2) 12_655 .
C14 C14 C15 128.2(17) 12_655 .
C20 C14 C20 121(5) 12_655 .
C14 C14 C20 17.6(14) 12_655 .
C15 C14 C20 111(3) . .
C20 C14 C20 33(3) 12_655 3_655
C14 C14 C20 105.6(9) 12_655 3_655
C15 C14 C20 22.6(12) . 3_655
C20 C14 C20 88(2) . 3_655
C20 C14 Co1 81(3) 12_655 .
C14 C14 Co1 77.8(5) 12_655 .
C15 C14 Co1 72(2) . .
C20 C14 Co1 69.5(16) . .
C20 C14 Co1 63.1(10) 3_655 .
C20 C14 H14A 110.5 12_655 .
C14 C14 H14A 110.5 12_655 .
C15 C14 H14A 121.2 . .
C20 C14 H14A 128.1 . .
C20 C14 H14A 143.8 3_655 .
Co1 C14 H14A 122.4 . .
C14 C20 C15 159(4) 12_655 3_655
C14 C20 C20 131(4) 12_655 10_556
C15 C20 C20 29(2) 3_655 10_556
C14 C20 C14 23(3) 12_655 .
C15 C20 C14 136(2) 3_655 .
C20 C20 C14 107.6(14) 10_556 .
C14 C20 C14 115(5) 12_655 3_655
C15 C20 C14 45(2) 3_655 3_655
C20 C20 C14 15.6(9) 10_556 3_655
C14 C20 C14 92(2) . 3_655
C14 C20 C20 41(4) 12_655 12_655
C15 C20 C20 119(2) 3_655 12_655
C20 C20 C20 90.000(5) 10_556 12_655
C14 C20 C20 17.6(14) . 12_655
C14 C20 C20 74.4(9) 3_655 12_655
C14 C20 Co1 81(3) 12_655 .
C15 C20 Co1 84(2) 3_655 .
C20 C20 Co1 70.8(6) 10_556 .
C14 C20 Co1 69.7(14) . .
C14 C20 Co1 63.2(12) 3_655 .
C20 C20 Co1 63.0(5) 12_655 .
C14 C20 H20A 100.4 12_655 .
C15 C20 H20A 100.4 3_655 .
C20 C20 H20A 127.5 10_556 .
C14 C20 H20A 122.7 . .
C14 C20 H20A 142.4 3_655 .
C20 C20 H20A 139.1 12_655 .
Co1 C20 H20A 138.1 . .
C20 C15 C20 122(4) 12_655 3_655
C20 C15 C14 10(2) 12_655 .
C20 C15 C14 113(3) 3_655 .
C20 C15 C14 113(3) 12_655 10_556
C20 C15 C14 10(2) 3_655 10_556
C14 C15 C14 104(3) . 10_556
C20 C15 Co1 75(2) 12_655 .
C20 C15 Co1 75(2) 3_655 .
C14 C15 Co1 68.0(19) . .
C14 C15 Co1 68.0(19) 10_556 .
C20 C15 H15A 119.0 12_655 .
C20 C15 H15A 119.0 3_655 .
C14 C15 H15A 128.0 . .
C14 C15 H15A 128.0 10_556 .
Co1 C15 H15A 122.2 . .
Cl1 C16A Cl1 141.3(12) . 3_655
Cl1 C16A H16A 101.7 . .
Cl1 C16A H16A 101.7 3_655 .
Cl1 C16A H16B 101.7 . .
Cl1 C16A H16B 101.7 3_655 .
H16A C16A H16B 104.7 . .
Cl4 C17 Cl4 120.2(16) 12_755 .
Cl4 C17 Cl5 106.6(10) 12_755 .
Cl4 C17 Cl5 106.6(10) . .
Cl4 C17 H17A 107.6 12_755 .
Cl4 C17 H17A 107.6 . .
Cl5 C17 H17A 107.6 . .
Cl5 Cl5 C17 126.0(10) 10_556 .

loop_
_geom_bond_atom_site_label_1
_geom_bond_atom_site_label_2
_geom_bond_distance
_geom_bond_site_symmetry_2
Yb1 O2 2.236(8) .
Yb1 O2 2.236(8) 10_556
Yb1 O2 2.236(8) 3_655
Yb1 O2 2.236(8) 12_655
Yb1 O1 2.270(11) 3_655
Yb1 O1 2.270(11) .
Yb1 N1 2.364(6) .
Yb1 N1 2.364(6) 10_556
Yb1 N2 2.371(7) .
Yb1 N2 2.371(7) 3_655
Yb1 P2 3.471(3) .
Yb1 P2 3.471(3) 10_556
Co1 C14 2.06(3) 10_556
Co1 C14 2.06(3) 12_655
Co1 C14 2.06(3) 3_655
Co1 C14 2.06(3) .
Co1 C20 2.055(17) 3_655
Co1 C20 2.055(17) 12_655
Co1 C20 2.055(17) 10_556
Co1 C20 2.055(17) .
Co1 C15 2.11(3) 3_655
Co1 C15 2.11(3) .
Co1 P1 2.132(5) 3_655
Co1 P1 2.132(4) .
P1 O1 1.499(12) .
P1 O4 1.675(10) 10_556
P1 O4 1.675(10) .
P2 O2 1.495(8) .
P2 O3 1.681(8) .
P2 O4 1.692(11) 10_556
P2 P2 1.782(8) 12_655
O2 O2 1.771(15) 12_655
N1 C1 1.372(7) .
N1 C1 1.372(7) 12_655
N2 C3 1.366(7) .
N2 C3 1.366(7) 10_556
F1 C7 1.347(7) .
F2 C8 1.348(7) .
F3 C9 1.345(7) .
F4 C10 1.341(7) .
F5 C11 1.344(7) .
C1 C2 1.401(8) .
C1 C5 1.447(8) .
C2 C3 1.410(8) .
C2 C6 1.494(8) .
C3 C4 1.442(8) .
C4 C4 1.353(11) 10_556
C4 H4A 0.9300 .
C5 C5 1.355(12) 12_655
C5 H5A 0.9300 .
C6 C7 1.380(8) .
C6 C11 1.395(8) .
C7 C8 1.380(9) .
C8 C9 1.374(9) .
C9 C10 1.381(9) .
C10 C11 1.369(9) .
O3 C12 1.330(16) .
O3 P2 1.681(8) 12_655
C12 H12A 0.9600 .
C12 H12B 0.9600 .
C12 H12C 0.9600 .
O4 C13 1.282(11) .
O4 P2 1.692(11) 10_556
C13 H13A 0.9600 .
C13 H13B 0.9600 .
C13 H13C 0.9600 .
C14 C20 0.66(2) 12_655
C14 C14 0.87(4) 12_655
C14 C15 1.412(10) .
C14 C20 1.44(3) .
C14 C20 1.86(2) 3_655
C14 H14A 0.9300 .
C20 C14 0.66(2) 12_655
C20 C15 0.77(2) 3_655
C20 C20 1.35(4) 10_556
C20 C14 1.86(2) 3_655
C20 C20 1.87(3) 12_655
C20 H20A 0.9300 .
C15 C20 0.77(2) 12_655
C15 C20 0.77(2) 3_655
C15 C14 1.412(10) 10_556
C15 H15A 0.9300 .
C16A Cl1 1.761(12) .
C16A Cl1 1.761(12) 3_655
C16A H16A 0.9700 .
C16A H16B 0.9700 .
C17 Cl4 1.660(13) 12_755
C17 Cl4 1.660(13) .
C17 Cl5 1.77(3) .
C17 H17A 0.9800 .
Cl5 Cl5 1.76(2) 10_556
O5 O5 1.60(2) 9_766

loop_
_geom_torsion_atom_site_label_1
_geom_torsion_atom_site_label_2
_geom_torsion_atom_site_label_3
_geom_torsion_atom_site_label_4
_geom_torsion
_geom_torsion_site_symmetry_1
_geom_torsion_site_symmetry_4
C14 Co1 P1 O1 -145.8(7) 10_556 .
C14 Co1 P1 O1 136.1(11) 12_655 .
C14 Co1 P1 O1 -136.1(11) 3_655 .
C14 Co1 P1 O1 145.8(7) . .
C20 Co1 P1 O1 -160.7(6) 3_655 .
C20 Co1 P1 O1 160.7(6) 12_655 .
C20 Co1 P1 O1 -143.0(10) 10_556 .
C20 Co1 P1 O1 143.0(10) . .
C15 Co1 P1 O1 180.0 3_655 .
C15 Co1 P1 O1 180.0 . .
P1 Co1 P1 O1 0.0 3_655 .
C14 Co1 P1 O4 -28.0(8) 10_556 10_556
C14 Co1 P1 O4 -106.0(12) 12_655 10_556
C14 Co1 P1 O4 -18.3(12) 3_655 10_556
C14 Co1 P1 O4 -96.3(8) . 10_556
C20 Co1 P1 O4 -42.9(7) 3_655 10_556
C20 Co1 P1 O4 -81.4(7) 12_655 10_556
C20 Co1 P1 O4 -25.2(11) 10_556 10_556
C20 Co1 P1 O4 -99.1(11) . 10_556
C15 Co1 P1 O4 -62.1(4) 3_655 10_556
C15 Co1 P1 O4 -62.1(4) . 10_556
P1 Co1 P1 O4 117.9(4) 3_655 10_556
C14 Co1 P1 O4 96.3(8) 10_556 .
C14 Co1 P1 O4 18.3(12) 12_655 .
C14 Co1 P1 O4 106.0(12) 3_655 .
C14 Co1 P1 O4 28.0(8) . .
C20 Co1 P1 O4 81.4(7) 3_655 .
C20 Co1 P1 O4 42.9(7) 12_655 .
C20 Co1 P1 O4 99.1(11) 10_556 .
C20 Co1 P1 O4 25.2(11) . .
C15 Co1 P1 O4 62.1(4) 3_655 .
C15 Co1 P1 O4 62.1(4) . .
P1 Co1 P1 O4 -117.9(4) 3_655 .
C14 Co1 P1 Yb1 -145.8(7) 10_556 .
C14 Co1 P1 Yb1 136.1(11) 12_655 .
C14 Co1 P1 Yb1 -136.1(11) 3_655 .
C14 Co1 P1 Yb1 145.8(7) . .
C20 Co1 P1 Yb1 -160.7(6) 3_655 .
C20 Co1 P1 Yb1 160.7(6) 12_655 .
C20 Co1 P1 Yb1 -143.0(10) 10_556 .
C20 Co1 P1 Yb1 143.0(10) . .
C15 Co1 P1 Yb1 180.0 3_655 .
C15 Co1 P1 Yb1 180.0 . .
P1 Co1 P1 Yb1 0.0 3_655 .
O2 Yb1 P1 O1 -89.5(3) . .
O2 Yb1 P1 O1 89.5(3) 10_556 .
O2 Yb1 P1 O1 136.9(2) 3_655 .
O2 Yb1 P1 O1 -136.9(2) 12_655 .
O1 Yb1 P1 O1 180.0 3_655 .
N1 Yb1 P1 O1 73.63(10) . .
N1 Yb1 P1 O1 -73.63(10) 10_556 .
N2 Yb1 P1 O1 180.0 . .
N2 Yb1 P1 O1 0.0 3_655 .
P2 Yb1 P1 O1 -115.42(16) . .
P2 Yb1 P1 O1 115.42(16) 10_556 .
O2 Yb1 P1 O4 -15.7(5) . 10_556
O2 Yb1 P1 O4 163.3(6) 10_556 10_556
O2 Yb1 P1 O4 -149.3(5) 3_655 10_556
O2 Yb1 P1 O4 -63.1(5) 12_655 10_556
O1 Yb1 P1 O4 -106.2(5) 3_655 10_556
O1 Yb1 P1 O4 73.8(5) . 10_556
N1 Yb1 P1 O4 147.5(4) . 10_556
N1 Yb1 P1 O4 0.2(5) 10_556 10_556
N2 Yb1 P1 O4 -106.2(5) . 10_556
N2 Yb1 P1 O4 73.8(5) 3_655 10_556
P2 Yb1 P1 O4 -41.6(4) . 10_556
P2 Yb1 P1 O4 -170.8(5) 10_556 10_556
O2 Yb1 P1 O4 -163.3(6) . .
O2 Yb1 P1 O4 15.7(5) 10_556 .
O2 Yb1 P1 O4 63.1(5) 3_655 .
O2 Yb1 P1 O4 149.3(5) 12_655 .
O1 Yb1 P1 O4 106.2(5) 3_655 .
O1 Yb1 P1 O4 -73.8(5) . .
N1 Yb1 P1 O4 -0.2(5) . .
N1 Yb1 P1 O4 -147.5(5) 10_556 .
N2 Yb1 P1 O4 106.2(5) . .
N2 Yb1 P1 O4 -73.8(5) 3_655 .
P2 Yb1 P1 O4 170.8(5) . .
P2 Yb1 P1 O4 41.6(4) 10_556 .
O2 Yb1 P1 Co1 90.5(3) . .
O2 Yb1 P1 Co1 -90.5(3) 10_556 .
O2 Yb1 P1 Co1 -43.1(2) 3_655 .
O2 Yb1 P1 Co1 43.1(2) 12_655 .
O1 Yb1 P1 Co1 0.0 3_655 .
O1 Yb1 P1 Co1 180.0 . .
N1 Yb1 P1 Co1 -106.37(10) . .
N1 Yb1 P1 Co1 106.37(10) 10_556 .
N2 Yb1 P1 Co1 0.0 . .
N2 Yb1 P1 Co1 180.0 3_655 .
P2 Yb1 P1 Co1 64.58(16) . .
P2 Yb1 P1 Co1 -64.58(16) 10_556 .
C14 Co1 P2 O2 -177.8(6) 10_556 .
C14 Co1 P2 O2 163.4(13) 12_655 .
C14 Co1 P2 O2 -155.5(8) 3_655 .
C14 Co1 P2 O2 133.1(14) . .
C20 Co1 P2 O2 163.9(7) 3_655 .
C20 Co1 P2 O2 136.5(8) 12_655 .
C20 Co1 P2 O2 -144.8(7) 10_556 .
C20 Co1 P2 O2 -152.3(12) . .
C15 Co1 P2 O2 -134.2(13) 3_655 .
C15 Co1 P2 O2 144.1(8) . .
P1 Co1 P2 O2 -49.0(4) 3_655 .
P1 Co1 P2 O2 70.2(4) . .
C14 Co1 P2 O3 -58.8(5) 10_556 .
C14 Co1 P2 O3 -77.6(13) 12_655 .
C14 Co1 P2 O3 -36.5(8) 3_655 .
C14 Co1 P2 O3 -107.9(14) . .
C20 Co1 P2 O3 -77.1(6) 3_655 .
C20 Co1 P2 O3 -104.5(7) 12_655 .
C20 Co1 P2 O3 -25.8(7) 10_556 .
C20 Co1 P2 O3 -33.3(12) . .
C15 Co1 P2 O3 -15.2(13) 3_655 .
C15 Co1 P2 O3 -96.9(7) . .
P1 Co1 P2 O3 70.0(3) 3_655 .
P1 Co1 P2 O3 -170.8(4) . .
C14 Co1 P2 O4 66.3(6) 10_556 10_556
C14 Co1 P2 O4 47.5(14) 12_655 10_556
C14 Co1 P2 O4 88.6(8) 3_655 10_556
C14 Co1 P2 O4 17.3(14) . 10_556
C20 Co1 P2 O4 48.1(6) 3_655 10_556
C20 Co1 P2 O4 20.7(8) 12_655 10_556
C20 Co1 P2 O4 99.3(7) 10_556 10_556
C20 Co1 P2 O4 91.8(12) . 10_556
C15 Co1 P2 O4 110.0(13) 3_655 10_556
C15 Co1 P2 O4 28.3(8) . 10_556
P1 Co1 P2 O4 -164.9(4) 3_655 10_556
P1 Co1 P2 O4 -45.7(4) . 10_556
C14 Co1 P2 P2 -103.1(4) 10_556 12_655
C14 Co1 P2 P2 -121.9(13) 12_655 12_655
C14 Co1 P2 P2 -80.8(7) 3_655 12_655
C14 Co1 P2 P2 -152.2(13) . 12_655
C20 Co1 P2 P2 -121.3(5) 3_655 12_655
C20 Co1 P2 P2 -148.7(7) 12_655 12_655
C20 Co1 P2 P2 -70.1(6) 10_556 12_655
C20 Co1 P2 P2 -77.6(12) . 12_655
C15 Co1 P2 P2 -59.4(12) 3_655 12_655
C15 Co1 P2 P2 -141.1(7) . 12_655
P1 Co1 P2 P2 25.73(9) 3_655 12_655
P1 Co1 P2 P2 144.92(15) . 12_655
C14 Co1 P2 Yb1 -175.1(4) 10_556 .
C14 Co1 P2 Yb1 166.1(13) 12_655 .
C14 Co1 P2 Yb1 -152.7(7) 3_655 .
C14 Co1 P2 Yb1 135.9(13) . .
C20 Co1 P2 Yb1 166.7(5) 3_655 .
C20 Co1 P2 Yb1 139.3(7) 12_655 .
C20 Co1 P2 Yb1 -142.0(6) 10_556 .
C20 Co1 P2 Yb1 -149.6(11) . .
C15 Co1 P2 Yb1 -131.4(12) 3_655 .
C15 Co1 P2 Yb1 146.9(7) . .
P1 Co1 P2 Yb1 -46.24(11) 3_655 .
P1 Co1 P2 Yb1 72.95(16) . .
O2 Yb1 P2 O2 129.0(9) 10_556 .
O2 Yb1 P2 O2 176.3(5) 3_655 .
O2 Yb1 P2 O2 -98.9(10) 12_655 .
O1 Yb1 P2 O2 -141.3(7) 3_655 .
O1 Yb1 P2 O2 87.5(8) . .
N1 Yb1 P2 O2 126.4(7) . .
N1 Yb1 P2 O2 -30.9(7) 10_556 .
N2 Yb1 P2 O2 -103.9(7) . .
N2 Yb1 P2 O2 44.8(7) 3_655 .
P2 Yb1 P2 O2 140.8(7) 10_556 .
O2 Yb1 P2 O3 77.8(8) . .
O2 Yb1 P2 O3 -153.2(4) 10_556 .
O2 Yb1 P2 O3 -106.0(4) 3_655 .
O2 Yb1 P2 O3 -21.1(4) 12_655 .
O1 Yb1 P2 O3 -63.5(3) 3_655 .
O1 Yb1 P2 O3 165.2(4) . .
N1 Yb1 P2 O3 -155.9(3) . .
N1 Yb1 P2 O3 46.9(3) 10_556 .
N2 Yb1 P2 O3 -26.1(3) . .
N2 Yb1 P2 O3 122.6(3) 3_655 .
P2 Yb1 P2 O3 -141.4(3) 10_556 .
O2 Yb1 P2 O4 -70.6(8) . 10_556
O2 Yb1 P2 O4 58.4(5) 10_556 10_556
O2 Yb1 P2 O4 105.7(5) 3_655 10_556
O2 Yb1 P2 O4 -169.5(6) 12_655 10_556
O1 Yb1 P2 O4 148.1(5) 3_655 10_556
O1 Yb1 P2 O4 16.9(5) . 10_556
N1 Yb1 P2 O4 55.8(5) . 10_556
N1 Yb1 P2 O4 -101.5(5) 10_556 10_556
N2 Yb1 P2 O4 -174.5(5) . 10_556
N2 Yb1 P2 O4 -25.8(5) 3_655 10_556
P2 Yb1 P2 O4 70.2(5) 10_556 10_556
O2 Yb1 P2 P2 121.5(7) . 12_655
O2 Yb1 P2 P2 -109.4(2) 10_556 12_655
O2 Yb1 P2 P2 -62.2(2) 3_655 12_655
O2 Yb1 P2 P2 22.7(3) 12_655 12_655
O1 Yb1 P2 P2 -19.74(15) 3_655 12_655
O1 Yb1 P2 P2 -151.0(3) . 12_655
N1 Yb1 P2 P2 -112.08(15) . 12_655
N1 Yb1 P2 P2 90.66(4) 10_556 12_655
N2 Yb1 P2 P2 17.68(13) . 12_655
N2 Yb1 P2 P2 166.36(8) 3_655 12_655
P2 Yb1 P2 P2 -97.63(3) 10_556 12_655
O2 Yb1 P2 Co1 -174.7(8) . .
O2 Yb1 P2 Co1 -45.6(2) 10_556 .
O2 Yb1 P2 Co1 1.6(2) 3_655 .
O2 Yb1 P2 Co1 86.5(3) 12_655 .
O1 Yb1 P2 Co1 44.06(17) 3_655 .
O1 Yb1 P2 Co1 -87.2(3) . .
N1 Yb1 P2 Co1 -48.3(2) . .
N1 Yb1 P2 Co1 154.46(12) 10_556 .
N2 Yb1 P2 Co1 81.48(19) . .
N2 Yb1 P2 Co1 -129.84(13) 3_655 .
P2 Yb1 P2 Co1 -33.83(14) 10_556 .
O4 P1 O1 Yb1 -116.1(5) 10_556 .
O4 P1 O1 Yb1 116.1(5) . .
Co1 P1 O1 Yb1 0.0 . .
O2 Yb1 O1 P1 70.5(4) . .
O2 Yb1 O1 P1 -70.5(4) 10_556 .
O2 Yb1 O1 P1 -39.9(2) 3_655 .
O2 Yb1 O1 P1 39.9(2) 12_655 .
O1 Yb1 O1 P1 0.0 3_655 .
N1 Yb1 O1 P1 -113.22(16) . .
N1 Yb1 O1 P1 113.22(16) 10_556 .
N2 Yb1 O1 P1 0.0 . .
N2 Yb1 O1 P1 180.0 3_655 .
P2 Yb1 O1 P1 44.1(2) . .
P2 Yb1 O1 P1 -44.1(2) 10_556 .
O3 P2 O2 O2 -56.4(2) . 12_655
O4 P2 O2 O2 174.7(5) 10_556 12_655
P2 P2 O2 O2 0.0 12_655 12_655
Co1 P2 O2 O2 61.6(3) . 12_655
Yb1 P2 O2 O2 55.5(6) . 12_655
O3 P2 O2 Yb1 -111.9(6) . .
O4 P2 O2 Yb1 119.2(8) 10_556 .
P2 P2 O2 Yb1 -55.5(6) 12_655 .
Co1 P2 O2 Yb1 6.2(9) . .
O2 Yb1 O2 P2 -46.9(8) 10_556 .
O2 Yb1 O2 P2 -3.7(5) 3_655 .
O2 Yb1 O2 P2 63.8(7) 12_655 .
O1 Yb1 O2 P2 35.7(7) 3_655 .
O1 Yb1 O2 P2 -72.5(8) . .
N1 Yb1 O2 P2 -79.9(9) . .
N1 Yb1 O2 P2 148.3(7) 10_556 .
N2 Yb1 O2 P2 91.6(7) . .
N2 Yb1 O2 P2 -136.4(7) 3_655 .
P2 Yb1 O2 P2 -33.2(6) 10_556 .
O2 Yb1 O2 O2 -110.7(2) 10_556 12_655
O2 Yb1 O2 O2 -67.5(2) 3_655 12_655
O1 Yb1 O2 O2 -28.1(2) 3_655 12_655
O1 Yb1 O2 O2 -136.3(4) . 12_655
N1 Yb1 O2 O2 -143.7(5) . 12_655
N1 Yb1 O2 O2 84.56(12) 10_556 12_655
N2 Yb1 O2 O2 27.8(2) . 12_655
N2 Yb1 O2 O2 159.85(13) 3_655 12_655
P2 Yb1 O2 O2 -63.8(7) . 12_655
P2 Yb1 O2 O2 -97.00(13) 10_556 12_655
O2 Yb1 N1 C1 133.3(5) . .
O2 Yb1 N1 C1 100.1(6) 10_556 .
O2 Yb1 N1 C1 52.3(5) 3_655 .
O2 Yb1 N1 C1 19.1(8) 12_655 .
O1 Yb1 N1 C1 24.4(6) 3_655 .
O1 Yb1 N1 C1 128.0(5) . .
N1 Yb1 N1 C1 -103.8(5) 10_556 .
N2 Yb1 N1 C1 -40.3(5) . .
N2 Yb1 N1 C1 -167.3(6) 3_655 .
P2 Yb1 N1 C1 102.6(4) . .
P2 Yb1 N1 C1 91.1(5) 10_556 .
O2 Yb1 N1 C1 -19.1(8) . 12_655
O2 Yb1 N1 C1 -52.3(5) 10_556 12_655
O2 Yb1 N1 C1 -100.1(6) 3_655 12_655
O2 Yb1 N1 C1 -133.3(5) 12_655 12_655
O1 Yb1 N1 C1 -128.0(5) 3_655 12_655
O1 Yb1 N1 C1 -24.4(6) . 12_655
N1 Yb1 N1 C1 103.8(5) 10_556 12_655
N2 Yb1 N1 C1 167.3(6) . 12_655
N2 Yb1 N1 C1 40.3(5) 3_655 12_655
P2 Yb1 N1 C1 -49.8(6) . 12_655
P2 Yb1 N1 C1 -61.3(5) 10_556 12_655
O2 Yb1 N2 C3 -129.5(5) . .
O2 Yb1 N2 C3 -11.2(7) 10_556 .
O2 Yb1 N2 C3 -31.0(5) 3_655 .
O2 Yb1 N2 C3 -109.7(5) 12_655 .
O1 Yb1 N2 C3 -70.3(5) 3_655 .
O1 Yb1 N2 C3 -70.3(5) . .
N1 Yb1 N2 C3 46.4(5) . .
N1 Yb1 N2 C3 173.0(6) 10_556 .
N2 Yb1 N2 C3 109.7(5) 3_655 .
P2 Yb1 N2 C3 -106.4(5) . .
P2 Yb1 N2 C3 -34.3(6) 10_556 .
O2 Yb1 N2 C3 11.2(7) . 10_556
O2 Yb1 N2 C3 129.5(5) 10_556 10_556
O2 Yb1 N2 C3 109.7(5) 3_655 10_556
O2 Yb1 N2 C3 31.0(5) 12_655 10_556
O1 Yb1 N2 C3 70.3(5) 3_655 10_556
O1 Yb1 N2 C3 70.3(5) . 10_556
N1 Yb1 N2 C3 -173.0(6) . 10_556
N1 Yb1 N2 C3 -46.4(5) 10_556 10_556
N2 Yb1 N2 C3 -109.7(5) 3_655 10_556
P2 Yb1 N2 C3 34.3(6) . 10_556
P2 Yb1 N2 C3 106.4(5) 10_556 10_556
C1 N1 C1 C2 -178.1(4) 12_655 .
Yb1 N1 C1 C2 25.4(9) . .
C1 N1 C1 C5 0.0(8) 12_655 .
Yb1 N1 C1 C5 -156.5(4) . .
N1 C1 C2 C3 5.9(10) . .
C5 C1 C2 C3 -171.9(6) . .
N1 C1 C2 C6 -179.3(6) . .
C5 C1 C2 C6 2.9(9) . .
C3 N2 C3 C2 174.8(4) 10_556 .
Yb1 N2 C3 C2 -39.1(8) . .
C3 N2 C3 C4 -2.8(8) 10_556 .
Yb1 N2 C3 C4 143.2(4) . .
C1 C2 C3 N2 1.9(10) . .
C6 C2 C3 N2 -172.9(6) . .
C1 C2 C3 C4 179.2(6) . .
C6 C2 C3 C4 4.4(9) . .
N2 C3 C4 C4 1.8(5) . 10_556
C2 C3 C4 C4 -175.8(5) . 10_556
N1 C1 C5 C5 0.0(5) . 12_655
C2 C1 C5 C5 178.1(5) . 12_655
C1 C2 C6 C7 -111.6(7) . .
C3 C2 C6 C7 63.7(8) . .
C1 C2 C6 C11 66.6(8) . .
C3 C2 C6 C11 -118.2(6) . .
C11 C6 C7 F1 -177.6(5) . .
C2 C6 C7 F1 0.7(9) . .
C11 C6 C7 C8 2.0(9) . .
C2 C6 C7 C8 -179.8(6) . .
F1 C7 C8 F2 -2.0(10) . .
C6 C7 C8 F2 178.5(6) . .
F1 C7 C8 C9 178.2(6) . .
C6 C7 C8 C9 -1.3(10) . .
F2 C8 C9 F3 0.4(10) . .
C7 C8 C9 F3 -179.8(6) . .
F2 C8 C9 C10 179.7(6) . .
C7 C8 C9 C10 -0.5(10) . .
F3 C9 C10 F4 0.2(10) . .
C8 C9 C10 F4 -179.1(6) . .
F3 C9 C10 C11 -179.2(6) . .
C8 C9 C10 C11 1.5(10) . .
F4 C10 C11 F5 0.3(10) . .
C9 C10 C11 F5 179.7(6) . .
F4 C10 C11 C6 179.8(6) . .
C9 C10 C11 C6 -0.8(10) . .
C7 C6 C11 F5 178.6(6) . .
C2 C6 C11 F5 0.4(9) . .
C7 C6 C11 C10 -0.9(9) . .
C2 C6 C11 C10 -179.1(6) . .
O2 P2 O3 C12 -32.8(7) . .
O4 P2 O3 C12 87.5(7) 10_556 .
P2 P2 O3 C12 -112.0(7) 12_655 .
Co1 P2 O3 C12 -160.6(5) . .
Yb1 P2 O3 C12 -59.9(6) . .
O2 P2 O3 P2 79.1(4) . 12_655
O4 P2 O3 P2 -160.5(3) 10_556 12_655
Co1 P2 O3 P2 -48.6(3) . 12_655
Yb1 P2 O3 P2 52.1(3) . 12_655
O1 P1 O4 C13 38.6(14) . .
O4 P1 O4 C13 -81.4(12) 10_556 .
Co1 P1 O4 C13 165.6(11) . .
Yb1 P1 O4 C13 65.4(13) . .
O1 P1 O4 P2 -75.3(5) . 10_556
O4 P1 O4 P2 164.7(4) 10_556 10_556
Co1 P1 O4 P2 51.7(2) . 10_556
Yb1 P1 O4 P2 -48.5(3) . 10_556
C14 Co1 C14 C20 -47(4) 10_556 12_655
C14 Co1 C14 C20 -145(4) 12_655 12_655
C14 Co1 C14 C20 -73(4) 3_655 12_655
C20 Co1 C14 C20 -30(3) 3_655 12_655
C20 Co1 C14 C20 -92(4) 10_556 12_655
C20 Co1 C14 C20 -129(5) . 12_655
C15 Co1 C14 C20 -115(4) 3_655 12_655
C15 Co1 C14 C20 -8(3) . 12_655
P1 Co1 C14 C20 -168(3) 3_655 12_655
P1 Co1 C14 C20 54(4) . 12_655
C14 Co1 C14 C14 98.0(5) 10_556 12_655
C14 Co1 C14 C14 72.3(6) 3_655 12_655
C20 Co1 C14 C14 114.7(8) 3_655 12_655
C20 Co1 C14 C14 145(4) 12_655 12_655
C20 Co1 C14 C14 53.0(7) 10_556 12_655
C20 Co1 C14 C14 16.2(15) . 12_655
C15 Co1 C14 C14 30.3(11) 3_655 12_655
C15 Co1 C14 C14 137.0(17) . 12_655
P1 Co1 C14 C14 -23.1(5) 3_655 12_655
P1 Co1 C14 C14 -161.4(4) . 12_655
C14 Co1 C14 C15 -39(2) 10_556 .
C14 Co1 C14 C15 -137.0(17) 12_655 .
C14 Co1 C14 C15 -65(2) 3_655 .
C20 Co1 C14 C15 -22.3(14) 3_655 .
C20 Co1 C14 C15 8(3) 12_655 .
C20 Co1 C14 C15 -84(2) 10_556 .
C20 Co1 C14 C15 -121(3) . .
C15 Co1 C14 C15 -107(3) 3_655 .
P1 Co1 C14 C15 -160.2(13) 3_655 .
P1 Co1 C14 C15 62(2) . .
C14 Co1 C14 C20 81.8(12) 10_556 .
C14 Co1 C14 C20 -16.2(15) 12_655 .
C14 Co1 C14 C20 56.1(16) 3_655 .
C20 Co1 C14 C20 99(2) 3_655 .
C20 Co1 C14 C20 129(5) 12_655 .
C20 Co1 C14 C20 36.8(15) 10_556 .
C15 Co1 C14 C20 14.1(11) 3_655 .
C15 Co1 C14 C20 121(3) . .
P1 Co1 C14 C20 -39(2) 3_655 .
P1 Co1 C14 C20 -177.6(12) . .
C14 Co1 C14 C20 -16.8(12) 10_556 3_655
C14 Co1 C14 C20 -114.7(8) 12_655 3_655
C14 Co1 C14 C20 -42.4(10) 3_655 3_655
C20 Co1 C14 C20 30(3) 12_655 3_655
C20 Co1 C14 C20 -61.7(14) 10_556 3_655
C20 Co1 C14 C20 -99(2) . 3_655
C15 Co1 C14 C20 -84.4(16) 3_655 3_655
C15 Co1 C14 C20 22.3(14) . 3_655
P1 Co1 C14 C20 -137.8(6) 3_655 3_655
P1 Co1 C14 C20 83.8(11) . 3_655
C20 C14 C20 C14 179.999(19) 12_655 12_655
C15 C14 C20 C14 177(3) . 12_655
C20 C14 C20 C14 178(4) 3_655 12_655
Co1 C14 C20 C14 116(5) . 12_655
C20 C14 C20 C15 8(8) 12_655 3_655
C14 C14 C20 C15 -172(8) 12_655 3_655
C15 C14 C20 C15 5(5) . 3_655
C20 C14 C20 C15 6(5) 3_655 3_655
Co1 C14 C20 C15 -56(4) . 3_655
C20 C14 C20 C20 3(6) 12_655 10_556
C14 C14 C20 C20 -177(6) 12_655 10_556
C15 C14 C20 C20 0(3) . 10_556
C20 C14 C20 C20 1.0(18) 3_655 10_556
Co1 C14 C20 C20 -60.9(8) . 10_556
C20 C14 C20 C14 4(7) 12_655 3_655
C14 C14 C20 C14 -176(7) 12_655 3_655
C15 C14 C20 C14 1(4) . 3_655
C20 C14 C20 C14 1(3) 3_655 3_655
Co1 C14 C20 C14 -60.5(15) . 3_655
C14 C14 C20 C20 180.001(7) 12_655 12_655
C15 C14 C20 C20 -3(3) . 12_655
C20 C14 C20 C20 -2(4) 3_655 12_655
Co1 C14 C20 C20 -64(5) . 12_655
C20 C14 C20 Co1 64(5) 12_655 .
C14 C14 C20 Co1 -116(5) 12_655 .
C15 C14 C20 Co1 61(3) . .
C20 C14 C20 Co1 61.9(12) 3_655 .
C14 Co1 C20 C14 -100(4) 10_556 12_655
C14 Co1 C20 C14 -124(5) 3_655 12_655
C14 Co1 C20 C14 -21(3) . 12_655
C20 Co1 C20 C14 -80(4) 3_655 12_655
C20 Co1 C20 C14 -39(4) 12_655 12_655
C20 Co1 C20 C14 -139(4) 10_556 12_655
C15 Co1 C20 C14 -166(5) 3_655 12_655
C15 Co1 C20 C14 -57(4) . 12_655
P1 Co1 C20 C14 129(4) 3_655 12_655
P1 Co1 C20 C14 -17(5) . 12_655
C14 Co1 C20 C15 66(3) 10_556 3_655
C14 Co1 C20 C15 166(5) 12_655 3_655
C14 Co1 C20 C15 42(2) 3_655 3_655
C14 Co1 C20 C15 145(3) . 3_655
C20 Co1 C20 C15 86(3) 3_655 3_655
C20 Co1 C20 C15 127(2) 12_655 3_655
C20 Co1 C20 C15 27(2) 10_556 3_655
C15 Co1 C20 C15 109(3) . 3_655
P1 Co1 C20 C15 -65(2) 3_655 3_655
P1 Co1 C20 C15 149(2) . 3_655
C14 Co1 C20 C20 39.1(7) 10_556 10_556
C14 Co1 C20 C20 139(4) 12_655 10_556
C14 Co1 C20 C20 14.9(12) 3_655 10_556
C14 Co1 C20 C20 118.1(14) . 10_556
C20 Co1 C20 C20 59.0(9) 3_655 10_556
C20 Co1 C20 C20 100.2(4) 12_655 10_556
C15 Co1 C20 C20 -27(2) 3_655 10_556
C15 Co1 C20 C20 82.0(5) . 10_556
P1 Co1 C20 C20 -91.61(19) 3_655 10_556
P1 Co1 C20 C20 122.2(10) . 10_556
C14 Co1 C20 C14 -79.0(18) 10_556 .
C14 Co1 C20 C14 21(3) 12_655 .
C14 Co1 C20 C14 -103(2) 3_655 .
C20 Co1 C20 C14 -59.0(15) 3_655 .
C20 Co1 C20 C14 -17.8(17) 12_655 .
C20 Co1 C20 C14 -118.1(14) 10_556 .
C15 Co1 C20 C14 -145(3) 3_655 .
C15 Co1 C20 C14 -36.0(16) . .
P1 Co1 C20 C14 150.3(14) 3_655 .
P1 Co1 C20 C14 4(2) . .
C14 Co1 C20 C14 24.2(11) 10_556 3_655
C14 Co1 C20 C14 124(5) 12_655 3_655
C14 Co1 C20 C14 103(2) . 3_655
C20 Co1 C20 C14 44.1(13) 3_655 3_655
C20 Co1 C20 C14 85.3(10) 12_655 3_655
C20 Co1 C20 C14 -14.9(12) 10_556 3_655
C15 Co1 C20 C14 -42(2) 3_655 3_655
C15 Co1 C20 C14 67.1(10) . 3_655
P1 Co1 C20 C14 -106.5(11) 3_655 3_655
P1 Co1 C20 C14 107.3(8) . 3_655
C14 Co1 C20 C20 -61.2(8) 10_556 12_655
C14 Co1 C20 C20 39(4) 12_655 12_655
C14 Co1 C20 C20 -85.3(10) 3_655 12_655
C14 Co1 C20 C20 17.8(17) . 12_655
C20 Co1 C20 C20 -41.2(10) 3_655 12_655
C20 Co1 C20 C20 -100.2(4) 10_556 12_655
C15 Co1 C20 C20 -127(2) 3_655 12_655
C15 Co1 C20 C20 -18.2(6) . 12_655
P1 Co1 C20 C20 168.1(3) 3_655 12_655
P1 Co1 C20 C20 22.0(6) . 12_655
C14 C14 C15 C20 166(13) 12_655 12_655
C20 C14 C15 C20 165(14) . 12_655
C20 C14 C15 C20 163(14) 3_655 12_655
Co1 C14 C15 C20 -136(13) . 12_655
C20 C14 C15 C20 -163(14) 12_655 3_655
C14 C14 C15 C20 4(5) 12_655 3_655
C20 C14 C15 C20 3(5) . 3_655
Co1 C14 C15 C20 62(3) . 3_655
C20 C14 C15 C14 -165(12) 12_655 10_556
C14 C14 C15 C14 1(5) 12_655 10_556
C20 C14 C15 C14 0(5) . 10_556
C20 C14 C15 C14 -3(2) 3_655 10_556
Co1 C14 C15 C14 59(3) . 10_556
C20 C14 C15 Co1 136(13) 12_655 .
C14 C14 C15 Co1 -57.9(18) 12_655 .
C20 C14 C15 Co1 -59(2) . .
C20 C14 C15 Co1 -62(3) 3_655 .
C14 Co1 C15 C20 123(3) 10_556 12_655
C14 Co1 C15 C20 26.0(19) 12_655 12_655
C14 Co1 C15 C20 104(3) 3_655 12_655
C14 Co1 C15 C20 7(2) . 12_655
C20 Co1 C15 C20 130(4) 3_655 12_655
C20 Co1 C15 C20 86(3) 10_556 12_655
C20 Co1 C15 C20 44(2) . 12_655
C15 Co1 C15 C20 65(2) 3_655 12_655
P1 Co1 C15 C20 65(2) 3_655 12_655
P1 Co1 C15 C20 -115(2) . 12_655
C14 Co1 C15 C20 -7(2) 10_556 3_655
C14 Co1 C15 C20 -104(3) 12_655 3_655
C14 Co1 C15 C20 -26.0(19) 3_655 3_655
C14 Co1 C15 C20 -123(3) . 3_655
C20 Co1 C15 C20 -130(4) 12_655 3_655
C20 Co1 C15 C20 -44(2) 10_556 3_655
C20 Co1 C15 C20 -86(3) . 3_655
C15 Co1 C15 C20 -65(2) 3_655 3_655
P1 Co1 C15 C20 -65(2) 3_655 3_655
P1 Co1 C15 C20 115(2) . 3_655
C14 Co1 C15 C14 116(4) 10_556 .
C14 Co1 C15 C14 19.1(12) 12_655 .
C14 Co1 C15 C14 97(3) 3_655 .
C20 Co1 C15 C14 123(3) 3_655 .
C20 Co1 C15 C14 -7(2) 12_655 .
C20 Co1 C15 C14 79(2) 10_556 .
C20 Co1 C15 C14 37(2) . .
C15 Co1 C15 C14 57.9(19) 3_655 .
P1 Co1 C15 C14 57.9(19) 3_655 .
P1 Co1 C15 C14 -122.1(19) . .
C14 Co1 C15 C14 -97(3) 12_655 10_556
C14 Co1 C15 C14 -19.1(12) 3_655 10_556
C14 Co1 C15 C14 -116(4) . 10_556
C20 Co1 C15 C14 7(2) 3_655 10_556
C20 Co1 C15 C14 -123(3) 12_655 10_556
C20 Co1 C15 C14 -37(2) 10_556 10_556
C20 Co1 C15 C14 -79(2) . 10_556
C15 Co1 C15 C14 -57.9(19) 3_655 10_556
P1 Co1 C15 C14 -57.9(19) 3_655 10_556
P1 Co1 C15 C14 122.1(19) . 10_556
Cl4 C17 Cl5 Cl5 115.2(11) 12_755 10_556
Cl4 C17 Cl5 Cl5 -115.2(11) . 10_556
